data_7230235
loop_
_publ_author_name
'An, Yan-Yan'
'Lu, Li-Ping'
'Feng, Si-Si'
'Zhu, Miao-Li'

_publ_section_title
;
 Efficient pure white light emission based on a three-component
 La:Eu,Tb-doped luminescent lanthanide metal--organic framework
;
_journal_issue 14
_journal_name_full CrystEngComm
_journal_page_first 2043
_journal_paper_doi 10.1039/C8CE00008E
_journal_volume 20
_journal_year 2018
_chemical_formula_moiety '[Er2(C16H9O7)2(C3H7ON)3(CHOOH)]??3H2O'
_chemical_formula_sum 'C42 H47 Er2 N3 O22'
_chemical_formula_weight 1280.34
_space_group_crystal_system monoclinic
_space_group_IT_number 15
_space_group_name_Hall '-C 2yc'
_space_group_name_H-M_alt 'C 1 2/c 1'
_symmetry_space_group_name_Hall '-C 2yc'
_symmetry_space_group_name_H-M 'C 1 2/c 1'
_atom_sites_solution_hydrogens geom
_audit_creation_method SHELXL-2016/6
_audit_update_record
;
2018-02-11 deposited with the CCDC.
2018-03-02 downloaded from the CCDC.
;
_cell_angle_alpha 90
_cell_angle_beta 97.961(2)
_cell_angle_gamma 90
_cell_formula_units_Z 4
_cell_length_a 28.4713(18)
_cell_length_b 14.2708(9)
_cell_length_c 13.6430(9)
_cell_measurement_reflns_used 9445
_cell_measurement_temperature 298(2)
_cell_measurement_theta_max 28.31
_cell_measurement_theta_min 2.89
_cell_volume 5489.8(6)
_computing_structure_refinement 'SHELXL-2016/6 (Sheldrick, 2016)'
_computing_structure_solution 'SHELXT 2014/5 (Sheldrick, 2014)'
_diffrn_ambient_temperature 298(2)
_diffrn_measured_fraction_theta_full 0.993
_diffrn_measured_fraction_theta_max 0.993
_diffrn_measurement_device_type 'CCD area detector'
_diffrn_radiation_type MoK\a
_diffrn_radiation_wavelength 0.71073
_diffrn_reflns_av_R_equivalents 0.0253
_diffrn_reflns_av_unetI/netI 0.0222
_diffrn_reflns_Laue_measured_fraction_full 0.993
_diffrn_reflns_Laue_measured_fraction_max 0.993
_diffrn_reflns_limit_h_max 37
_diffrn_reflns_limit_h_min -37
_diffrn_reflns_limit_k_max 19
_diffrn_reflns_limit_k_min -12
_diffrn_reflns_limit_l_max 18
_diffrn_reflns_limit_l_min -18
_diffrn_reflns_number 26350
_diffrn_reflns_point_group_measured_fraction_full 0.993
_diffrn_reflns_point_group_measured_fraction_max 0.993
_diffrn_reflns_theta_full 25.242
_diffrn_reflns_theta_max 28.317
_diffrn_reflns_theta_min 2.846
_exptl_absorpt_coefficient_mu 3.110
_exptl_crystal_colour pink
_exptl_crystal_density_diffrn 1.549
_exptl_crystal_description block
_exptl_crystal_F_000 2528
_exptl_crystal_size_max 0.25
_exptl_crystal_size_mid 0.25
_exptl_crystal_size_min 0.20
_refine_diff_density_max 1.250
_refine_diff_density_min -0.972
_refine_diff_density_rms 0.130
_refine_ls_extinction_method none
_refine_ls_goodness_of_fit_ref 1.122
_refine_ls_hydrogen_treatment constr
_refine_ls_matrix_type full
_refine_ls_number_parameters 316
_refine_ls_number_reflns 6790
_refine_ls_number_restraints 67
_refine_ls_restrained_S_all 1.165
_refine_ls_R_factor_all 0.0365
_refine_ls_R_factor_gt 0.0304
_refine_ls_shift/su_max 0.004
_refine_ls_shift/su_mean 0.000
_refine_ls_structure_factor_coef Fsqd
_refine_ls_weighting_details 'w=1/[\s^2^(Fo^2^)+(0.0275P)^2^+42.5969P] where P=(Fo^2^+2Fc^2^)/3'
_refine_ls_weighting_scheme calc
_refine_ls_wR_factor_gt 0.0770
_refine_ls_wR_factor_ref 0.0814
_reflns_Friedel_coverage 0.000
_reflns_number_gt 5994
_reflns_number_total 6790
_reflns_threshold_expression 'I > 2\s(I)'
_cod_data_source_file c8ce00008e2.cif
_cod_data_source_block 8R-Er-RT
_cod_depositor_comments 'Adding full bibliography for 7230226--7230238.cif.'
_cod_database_code 7230235
_shelx_shelxl_version_number 2016/6
_shelx_space_group_comment
;
The symmetry employed for this shelxl refinement is uniquely defined
by the following loop, which should always be used as a source of
symmetry information in preference to the above space-group names.
They are only intended as comments.
;

loop_
_space_group_symop_operation_xyz
'x, y, z'
'-x, y, -z+1/2'
'x+1/2, y+1/2, z'
'-x+1/2, y+1/2, -z+1/2'
'-x, -y, -z'
'x, -y, z-1/2'
'-x+1/2, -y+1/2, -z'
'x+1/2, -y+1/2, z-1/2'

loop_
_atom_site_label
_atom_site_type_symbol
_atom_site_fract_x
_atom_site_fract_y
_atom_site_fract_z
_atom_site_U_iso_or_equiv
_atom_site_adp_type
_atom_site_occupancy
_atom_site_site_symmetry_order
_atom_site_calc_flag
_atom_site_refinement_flags_posn
_atom_site_refinement_flags_adp
_atom_site_refinement_flags_occupancy
_atom_site_disorder_assembly
_atom_site_disorder_group
Er1 Er 0.81706(2) 0.70819(2) 0.53896(2) 0.01815(6) Uani 1 1 d . . . . .
O1 O 0.76563(9) 0.6478(2) 0.6440(2) 0.0307(6) Uani 1 1 d . . . . .
O2 O 0.69582(10) 0.7229(2) 0.6174(2) 0.0281(6) Uani 1 1 d . . . . .
O3 O 0.73055(10) 0.66483(19) 0.4457(2) 0.0280(6) Uani 1 1 d . . . . .
O4 O 0.79279(10) 0.5771(2) 0.4348(2) 0.0328(6) Uani 1 1 d . . . . .
O5 O 0.57666(11) 0.6462(2) 0.8497(3) 0.0520(10) Uani 1 1 d . U . . .
O6 O 0.38983(10) 0.8247(2) 0.9750(3) 0.0387(7) Uani 1 1 d . . . . .
O7 O 0.38152(11) 0.6811(2) 1.0257(3) 0.0439(8) Uani 1 1 d . . . . .
C1 C 0.70530(13) 0.6012(3) 0.7353(3) 0.0232(7) Uani 1 1 d . . . . .
C2 C 0.73536(12) 0.5382(3) 0.7911(3) 0.0247(7) Uani 1 1 d . . . . .
H2 H 0.767298 0.535682 0.783429 0.030 Uiso 1 1 calc R U . . .
C3 C 0.71766(13) 0.4790(3) 0.8581(3) 0.0245(7) Uani 1 1 d . . . . .
C4 C 0.67025(13) 0.4843(3) 0.8717(3) 0.0280(8) Uani 1 1 d . . . . .
H4 H 0.658558 0.444636 0.916720 0.034 Uiso 1 1 calc R U . . .
C5 C 0.64027(13) 0.5486(3) 0.8184(3) 0.0287(8) Uani 1 1 d . . . . .
C6 C 0.65774(13) 0.6062(3) 0.7495(3) 0.0282(8) Uani 1 1 d . . . . .
H6 H 0.637577 0.648331 0.712529 0.034 Uiso 1 1 calc R U . . .
C7 C 0.72361(12) 0.6625(3) 0.6593(3) 0.0230(7) Uani 1 1 d . . . . .
C8 C 0.74906(13) 0.5918(3) 0.4158(3) 0.0233(7) Uani 1 1 d . . . . .
C9 C 0.58885(14) 0.5517(3) 0.8345(4) 0.0370(10) Uani 1 1 d . . . . .
H9A H 0.568885 0.526533 0.777219 0.044 Uiso 1 1 calc R U . . .
H9B H 0.584249 0.514356 0.891803 0.044 Uiso 1 1 calc R U . . .
C10 C 0.53330(15) 0.6630(4) 0.8790(4) 0.0417(11) Uani 1 1 d . . . . .
C11 C 0.52184(19) 0.7568(4) 0.8862(5) 0.0609(16) Uani 1 1 d . U . . .
H11 H 0.542244 0.802680 0.868325 0.073 Uiso 1 1 calc R U . . .
C12 C 0.47990(18) 0.7822(4) 0.9200(5) 0.0539(14) Uani 1 1 d . U . . .
H12 H 0.472477 0.845343 0.925353 0.065 Uiso 1 1 calc R U . . .
C13 C 0.44883(14) 0.7143(3) 0.9461(4) 0.0346(9) Uani 1 1 d . . . . .
C14 C 0.46033(15) 0.6215(3) 0.9361(4) 0.0382(10) Uani 1 1 d . . . . .
H14 H 0.439639 0.575425 0.952352 0.046 Uiso 1 1 calc R U . . .
C15 C 0.50244(15) 0.5951(3) 0.9021(4) 0.0394(10) Uani 1 1 d . . . . .
H15 H 0.509530 0.532085 0.895033 0.047 Uiso 1 1 calc R U . . .
C16 C 0.40422(13) 0.7416(3) 0.9846(3) 0.0320(9) Uani 1 1 d . . . . .
O8 O 0.85513(14) 0.5793(3) 0.6260(3) 0.0607(11) Uani 0.75 1 d D . P A 1
C17 C 0.8409(3) 0.5012(5) 0.6342(6) 0.078(2) Uani 0.75 1 d D U P A 1
H17 H 0.815237 0.481549 0.589259 0.094 Uiso 0.75 1 calc R U P A 1
N1 N 0.8591(4) 0.4404(6) 0.7031(7) 0.124(3) Uani 0.75 1 d . U P A 1
C18 C 0.8435(5) 0.3522(10) 0.7125(10) 0.108(4) Uani 0.75 1 d . U P A 1
H18A H 0.862331 0.322285 0.767542 0.161 Uiso 0.75 1 calc R U P A 1
H18B H 0.810947 0.353640 0.723545 0.161 Uiso 0.75 1 calc R U P A 1
H18C H 0.846119 0.317711 0.653047 0.161 Uiso 0.75 1 calc R U P A 1
C19 C 0.8935(8) 0.4646(16) 0.7806(15) 0.208(10) Uani 0.75 1 d . U P A 1
H19A H 0.882975 0.517778 0.814765 0.312 Uiso 0.75 1 calc R U P A 1
H19B H 0.922373 0.480097 0.755302 0.312 Uiso 0.75 1 calc R U P A 1
H19C H 0.899081 0.412802 0.825582 0.312 Uiso 0.75 1 calc R U P A 1
O9 O 0.84645(16) 0.7640(3) 0.7017(3) 0.0645(12) Uani 0.75 1 d . . P A 1
C20 C 0.8394(4) 0.7380(10) 0.7791(8) 0.127(4) Uani 0.75 1 d . U P A 1
H20 H 0.827980 0.677107 0.781601 0.152 Uiso 0.75 1 calc R U P A 1
N2 N 0.8459(4) 0.7856(9) 0.8673(7) 0.167(4) Uani 0.75 1 d . U P A 1
C21 C 0.8700(7) 0.8710(15) 0.8775(15) 0.173(8) Uani 0.75 1 d . U P A 1
H21A H 0.899369 0.865516 0.850873 0.260 Uiso 0.75 1 calc R U P A 1
H21B H 0.876334 0.887400 0.946260 0.260 Uiso 0.75 1 calc R U P A 1
H21C H 0.850815 0.918783 0.842220 0.260 Uiso 0.75 1 calc R U P A 1
C22 C 0.8445(9) 0.7184(17) 0.9628(13) 0.204(10) Uani 0.75 1 d . U P A 1
H22A H 0.848097 0.654278 0.943928 0.305 Uiso 0.75 1 calc R U P A 1
H22B H 0.814756 0.726093 0.987324 0.305 Uiso 0.75 1 calc R U P A 1
H22C H 0.869940 0.735132 1.013587 0.305 Uiso 0.75 1 calc R U P A 1
O8A O 0.85513(14) 0.5793(3) 0.6260(3) 0.0607(11) Uani 0.25 1 d . . P A 2
C17A C 0.8409(3) 0.5012(5) 0.6342(6) 0.078(2) Uani 0.25 1 d . . P A 2
H17A H 0.815237 0.481549 0.589259 0.094 Uiso 0.25 1 calc R U P A 2
O10 O 0.8591(4) 0.4404(6) 0.7031(7) 0.124(3) Uani 0.25 1 d . . P A 2
O9A O 0.84645(16) 0.7640(3) 0.7017(3) 0.0645(12) Uani 0.25 1 d . . P A 2
C20A C 0.8394(4) 0.7380(10) 0.7791(8) 0.127(4) Uani 0.25 1 d . . P A 2
H20A H 0.827980 0.677107 0.781601 0.152 Uiso 0.25 1 calc R U P A 2
O11 O 0.8459(4) 0.7856(9) 0.8673(7) 0.167(4) Uani 0.25 1 d . . P A 2
O12 O 0.500000 0.7756(19) 0.250000 0.328(11) Uiso 1 2 d S . P . .
O13 O 0.4369(7) 0.0107(15) 0.0176(14) 0.337(9) Uiso 1 1 d . . . . .

loop_
_atom_site_aniso_label
_atom_site_aniso_U_11
_atom_site_aniso_U_22
_atom_site_aniso_U_33
_atom_site_aniso_U_23
_atom_site_aniso_U_13
_atom_site_aniso_U_12
Er1 0.01370(8) 0.01864(8) 0.02330(9) 0.00202(6) 0.00674(5) -0.00169(5)
O1 0.0201(12) 0.0386(16) 0.0363(14) 0.0144(12) 0.0136(11) 0.0026(11)
O2 0.0269(13) 0.0296(14) 0.0307(14) 0.0123(11) 0.0139(11) 0.0068(11)
O3 0.0332(14) 0.0198(13) 0.0333(14) -0.0074(11) 0.0130(12) -0.0031(11)
O4 0.0231(13) 0.0263(14) 0.0489(17) -0.0092(13) 0.0049(12) -0.0039(11)
O5 0.0307(16) 0.0395(18) 0.094(3) 0.0113(18) 0.0384(18) 0.0091(14)
O6 0.0251(14) 0.0314(15) 0.064(2) -0.0007(15) 0.0218(14) 0.0041(12)
O7 0.0274(15) 0.0462(19) 0.064(2) 0.0208(17) 0.0264(15) 0.0136(14)
C1 0.0206(16) 0.0223(17) 0.0294(17) 0.0090(14) 0.0127(14) 0.0031(13)
C2 0.0182(15) 0.0258(18) 0.0330(18) 0.0084(15) 0.0132(14) 0.0045(14)
C3 0.0225(16) 0.0217(17) 0.0318(18) 0.0064(14) 0.0120(14) 0.0040(14)
C4 0.0240(17) 0.0246(18) 0.039(2) 0.0144(16) 0.0174(16) 0.0066(14)
C5 0.0206(16) 0.0273(19) 0.042(2) 0.0122(16) 0.0174(15) 0.0070(15)
C6 0.0205(17) 0.0276(19) 0.039(2) 0.0117(16) 0.0149(15) 0.0079(14)
C7 0.0202(16) 0.0240(17) 0.0265(17) 0.0067(14) 0.0092(13) 0.0009(13)
C8 0.0273(17) 0.0189(16) 0.0255(17) -0.0048(13) 0.0100(14) -0.0059(14)
C9 0.0233(18) 0.037(2) 0.055(3) 0.017(2) 0.0229(18) 0.0098(17)
C10 0.026(2) 0.041(3) 0.063(3) 0.011(2) 0.024(2) 0.0098(18)
C11 0.041(3) 0.041(3) 0.110(5) 0.010(3) 0.044(3) 0.002(2)
C12 0.037(2) 0.035(2) 0.097(4) 0.006(3) 0.037(3) 0.007(2)
C13 0.0217(18) 0.038(2) 0.047(2) 0.0050(19) 0.0174(17) 0.0052(16)
C14 0.0244(19) 0.037(2) 0.057(3) 0.010(2) 0.0208(19) 0.0039(17)
C15 0.0260(19) 0.035(2) 0.062(3) 0.007(2) 0.023(2) 0.0063(17)
C16 0.0182(17) 0.040(2) 0.040(2) 0.0006(18) 0.0120(16) 0.0042(16)
O8 0.050(2) 0.061(2) 0.076(3) 0.036(2) 0.022(2) 0.0229(19)
C17 0.082(3) 0.076(3) 0.078(3) 0.0058(18) 0.0172(18) 0.0061(18)
N1 0.157(6) 0.099(5) 0.126(5) 0.056(4) 0.056(5) 0.040(5)
C18 0.122(5) 0.099(5) 0.105(5) 0.012(4) 0.030(4) 0.001(4)
C19 0.196(15) 0.221(16) 0.185(14) 0.125(13) -0.053(12) 0.025(13)
O9 0.075(3) 0.082(3) 0.0327(18) 0.0071(19) -0.0066(18) -0.031(2)
C20 0.135(7) 0.163(8) 0.077(5) -0.008(6) -0.009(5) -0.049(6)
N2 0.195(8) 0.214(9) 0.083(5) -0.010(6) -0.012(5) -0.043(7)
C21 0.181(9) 0.169(9) 0.169(8) 0.004(4) 0.020(4) -0.004(4)
C22 0.255(18) 0.258(19) 0.101(11) 0.041(12) 0.036(12) -0.031(15)
O8A 0.050(2) 0.061(2) 0.076(3) 0.036(2) 0.022(2) 0.0229(19)
C17A 0.082(3) 0.076(3) 0.078(3) 0.0058(18) 0.0172(18) 0.0061(18)
O10 0.157(6) 0.099(5) 0.126(5) 0.056(4) 0.056(5) 0.040(5)
O9A 0.075(3) 0.082(3) 0.0327(18) 0.0071(19) -0.0066(18) -0.031(2)
C20A 0.135(7) 0.163(8) 0.077(5) -0.008(6) -0.009(5) -0.049(6)
O11 0.195(8) 0.214(9) 0.083(5) -0.010(6) -0.012(5) -0.043(7)

loop_
_atom_type_symbol
_atom_type_description
_atom_type_scat_dispersion_real
_atom_type_scat_dispersion_imag
_atom_type_scat_source
C C 0.0033 0.0016 'International Tables Vol C Tables 4.2.6.8 and 6.1.1.4'
H H 0.0000 0.0000 'International Tables Vol C Tables 4.2.6.8 and 6.1.1.4'
N N 0.0061 0.0033 'International Tables Vol C Tables 4.2.6.8 and 6.1.1.4'
O O 0.0106 0.0060 'International Tables Vol C Tables 4.2.6.8 and 6.1.1.4'
Er Er -0.2586 4.9576 'International Tables Vol C Tables 4.2.6.8 and 6.1.1.4'

loop_
_geom_angle_atom_site_label_1
_geom_angle_atom_site_label_2
_geom_angle_atom_site_label_3
_geom_angle
_geom_angle_site_symmetry_1
_geom_angle_site_symmetry_3
O3 Er1 O2 74.29(10) 7_666 7_666
O3 Er1 O1 78.92(10) 7_666 .
O2 Er1 O1 132.86(10) 7_666 .
O3 Er1 O8A 143.55(13) 7_666 .
O2 Er1 O8A 142.13(13) 7_666 .
O1 Er1 O8A 71.95(11) . .
O3 Er1 O8 143.55(13) 7_666 .
O2 Er1 O8 142.13(13) 7_666 .
O1 Er1 O8 71.95(11) . .
O3 Er1 O4 123.16(10) 7_666 .
O2 Er1 O4 77.93(11) 7_666 .
O1 Er1 O4 85.53(11) . .
O8A Er1 O4 76.41(15) . .
O8 Er1 O4 76.41(15) . .
O3 Er1 O9 77.74(15) 7_666 .
O2 Er1 O9 134.21(13) 7_666 .
O1 Er1 O9 74.00(13) . .
O8 Er1 O9 73.56(17) . .
O4 Er1 O9 147.64(14) . .
O3 Er1 O9A 77.74(15) 7_666 .
O2 Er1 O9A 134.21(13) 7_666 .
O1 Er1 O9A 74.00(13) . .
O8A Er1 O9A 73.56(17) . .
O4 Er1 O9A 147.64(14) . .
O3 Er1 O6 137.62(10) 7_666 8_565
O2 Er1 O6 77.55(11) 7_666 8_565
O1 Er1 O6 142.31(11) . 8_565
O8 Er1 O6 70.90(12) . 8_565
O4 Er1 O6 79.88(10) . 8_565
O9 Er1 O6 101.15(15) . 8_565
O3 Er1 O7 87.44(11) 7_666 8_565
O2 Er1 O7 71.61(12) 7_666 8_565
O1 Er1 O7 144.98(11) . 8_565
O8 Er1 O7 104.03(14) . 8_565
O4 Er1 O7 128.24(10) . 8_565
O9 Er1 O7 71.63(13) . 8_565
O6 Er1 O7 53.57(11) 8_565 8_565
O3 Er1 O3 73.11(10) 7_666 .
O2 Er1 O3 69.26(9) 7_666 .
O1 Er1 O3 66.15(9) . .
O8A Er1 O3 112.63(13) . .
O8 Er1 O3 112.63(13) . .
O4 Er1 O3 50.76(9) . .
O9 Er1 O3 134.04(13) . .
O9A Er1 O3 134.04(13) . .
O6 Er1 O3 124.32(10) 8_565 .
O7 Er1 O3 139.69(11) 8_565 .
O3 Er1 C16 112.45(12) 7_666 8_565
O2 Er1 C16 71.35(11) 7_666 8_565
O1 Er1 C16 155.76(11) . 8_565
O8A Er1 C16 88.31(13) . 8_565
O8 Er1 C16 88.31(13) . 8_565
O4 Er1 C16 103.78(12) . 8_565
O9 Er1 C16 87.23(14) . 8_565
O9A Er1 C16 87.23(14) . 8_565
O6 Er1 C16 26.79(12) 8_565 8_565
O7 Er1 C16 26.85(12) 8_565 8_565
O3 Er1 C16 136.68(11) . 8_565
C7 O1 Er1 136.6(2) . .
C7 O2 Er1 135.8(2) . 7_666
C8 O3 Er1 164.3(3) . 7_666
C8 O3 Er1 87.0(2) . .
Er1 O3 Er1 106.89(10) 7_666 .
C8 O4 Er1 100.9(2) . .
C10 O5 C9 117.4(4) . .
C16 O6 Er1 93.6(2) . 8_466
C16 O7 Er1 91.6(3) . 8_466
C2 C1 C6 119.5(3) . .
C2 C1 C7 120.4(3) . .
C6 C1 C7 120.1(3) . .
C3 C2 C1 120.0(3) . .
C3 C2 H2 120.0 . .
C1 C2 H2 120.0 . .
C2 C3 C4 120.1(3) . .
C2 C3 C8 120.7(3) . 6_566
C4 C3 C8 119.1(3) . 6_566
C5 C4 C3 120.3(3) . .
C5 C4 H4 119.9 . .
C3 C4 H4 119.9 . .
C4 C5 C6 119.5(3) . .
C4 C5 C9 118.7(3) . .
C6 C5 C9 121.7(3) . .
C5 C6 C1 120.5(3) . .
C5 C6 H6 119.7 . .
C1 C6 H6 119.7 . .
O2 C7 O1 126.4(3) . .
O2 C7 C1 117.2(3) . .
O1 C7 C1 116.4(3) . .
O4 C8 O3 121.2(3) . .
O4 C8 C3 120.0(3) . 6_565
O3 C8 C3 118.8(3) . 6_565
O4 C8 Er1 53.98(19) . .
O3 C8 Er1 67.3(2) . .
C3 C8 Er1 172.5(3) 6_565 .
O5 C9 C5 108.2(4) . .
O5 C9 H9A 110.1 . .
C5 C9 H9A 110.1 . .
O5 C9 H9B 110.1 . .
C5 C9 H9B 110.1 . .
H9A C9 H9B 108.4 . .
O5 C10 C15 125.0(4) . .
O5 C10 C11 114.9(4) . .
C15 C10 C11 120.1(4) . .
C10 C11 C12 119.9(5) . .
C10 C11 H11 120.0 . .
C12 C11 H11 120.0 . .
C11 C12 C13 120.7(5) . .
C11 C12 H12 119.7 . .
C13 C12 H12 119.7 . .
C14 C13 C12 118.5(4) . .
C14 C13 C16 120.8(4) . .
C12 C13 C16 120.7(4) . .
C13 C14 C15 121.3(4) . .
C13 C14 H14 119.3 . .
C15 C14 H14 119.3 . .
C10 C15 C14 119.5(4) . .
C10 C15 H15 120.3 . .
C14 C15 H15 120.3 . .
O6 C16 O7 121.0(4) . .
O6 C16 C13 119.4(4) . .
O7 C16 C13 119.6(4) . .
O6 C16 Er1 59.6(2) . 8_466
O7 C16 Er1 61.6(2) . 8_466
C13 C16 Er1 174.9(3) . 8_466
C17 O8 Er1 129.3(5) . .
O8 C17 N1 124.7(9) . .
O8 C17 H17 117.6 . .
N1 C17 H17 117.6 . .
C17 N1 C18 125.1(12) . .
C17 N1 C19 122.9(12) . .
C18 N1 C19 111.7(12) . .
N1 C18 H18A 109.5 . .
N1 C18 H18B 109.5 . .
H18A C18 H18B 109.5 . .
N1 C18 H18C 109.5 . .
H18A C18 H18C 109.5 . .
H18B C18 H18C 109.5 . .
N1 C19 H19A 109.5 . .
N1 C19 H19B 109.5 . .
H19A C19 H19B 109.5 . .
N1 C19 H19C 109.5 . .
H19A C19 H19C 109.5 . .
H19B C19 H19C 109.5 . .
C20 O9 Er1 130.8(6) . .
O9 C20 N2 128.2(12) . .
O9 C20 H20 115.9 . .
N2 C20 H20 115.9 . .
C20 N2 C21 121.6(14) . .
C20 N2 C22 113.3(14) . .
C21 N2 C22 120.2(14) . .
N2 C21 H21A 109.5 . .
N2 C21 H21B 109.5 . .
H21A C21 H21B 109.5 . .
N2 C21 H21C 109.5 . .
H21A C21 H21C 109.5 . .
H21B C21 H21C 109.5 . .
N2 C22 H22A 109.5 . .
N2 C22 H22B 109.5 . .
H22A C22 H22B 109.5 . .
N2 C22 H22C 109.5 . .
H22A C22 H22C 109.5 . .
H22B C22 H22C 109.5 . .
C17A O8A Er1 129.3(5) . .
O8A C17A O10 124.7(9) . .
O8A C17A H17A 117.6 . .
O10 C17A H17A 117.6 . .
C20A O9A Er1 130.8(6) . .
O9A C20A O11 128.2(12) . .
O9A C20A H20A 115.9 . .
O11 C20A H20A 115.9 . .

loop_
_geom_bond_atom_site_label_1
_geom_bond_atom_site_label_2
_geom_bond_distance
_geom_bond_site_symmetry_2
Er1 O3 2.290(3) 7_666
Er1 O2 2.331(3) 7_666
Er1 O1 2.350(3) .
Er1 O8A 2.368(4) .
Er1 O8 2.368(4) .
Er1 O4 2.392(3) .
Er1 O9 2.398(4) .
Er1 O9A 2.398(4) .
Er1 O6 2.403(3) 8_565
Er1 O7 2.447(3) 8_565
Er1 O3 2.683(3) .
Er1 C16 2.781(4) 8_565
O1 C7 1.260(4) .
O2 C7 1.253(4) .
O3 C8 1.262(4) .
O4 C8 1.254(5) .
O5 C10 1.371(5) .
O5 C9 1.414(6) .
O6 C16 1.256(5) .
O7 C16 1.256(5) .
C1 C2 1.393(5) .
C1 C6 1.396(5) .
C1 C7 1.504(5) .
C2 C3 1.390(5) .
C2 H2 0.9300 .
C3 C4 1.390(5) .
C3 C8 1.498(5) 6_566
C4 C5 1.389(5) .
C4 H4 0.9300 .
C5 C6 1.392(5) .
C5 C9 1.511(5) .
C6 H6 0.9300 .
C9 H9A 0.9700 .
C9 H9B 0.9700 .
C10 C15 1.373(6) .
C10 C11 1.384(8) .
C11 C12 1.387(7) .
C11 H11 0.9300 .
C12 C13 1.391(6) .
C12 H12 0.9300 .
C13 C14 1.376(6) .
C13 C16 1.491(5) .
C14 C15 1.396(5) .
C14 H14 0.9300 .
C15 H15 0.9300 .
O8 C17 1.197(7) .
C17 N1 1.331(10) .
C17 H17 0.9300 .
N1 C18 1.348(15) .
N1 C19 1.38(2) .
C18 H18A 0.9600 .
C18 H18B 0.9600 .
C18 H18C 0.9600 .
C19 H19A 0.9600 .
C19 H19B 0.9600 .
C19 H19C 0.9600 .
O9 C20 1.163(11) .
C20 N2 1.372(14) .
C20 H20 0.9300 .
N2 C21 1.40(2) .
N2 C22 1.62(2) .
C21 H21A 0.9600 .
C21 H21B 0.9600 .
C21 H21C 0.9600 .
C22 H22A 0.9600 .
C22 H22B 0.9600 .
C22 H22C 0.9600 .
O8A C17A 1.197(7) .
C17A O10 1.331(10) .
C17A H17A 0.9300 .
O9A C20A 1.163(11) .
C20A O11 1.372(14) .
C20A H20A 0.9300 .
